data_7016736
loop_
_publ_author_name
'Pandey, Sharmila'
'Das, Partha Pratim'
'Singh, Akhilesh Kumar'
'Mukherjee, Rabindranath'

_publ_section_title
;
 Cobalt(ii), nickel(ii) and copper(ii) complexes of a hexadentate
 pyridine amide ligand. Effect of donor atom (ether vs. thioether) on
 coordination geometry, spin-state of cobalt and M(III)-M(II) redox
 potential.
;
_journal_issue 40
_journal_name_full 'Dalton transactions (Cambridge, England : 2003)'
_journal_page_first 10758
_journal_page_last 10768
_journal_paper_doi 10.1039/c1dt10661a
_journal_volume 40
_journal_year 2011
_chemical_formula_moiety 'C26 H20 Co N4 O4'
_chemical_formula_sum 'C26 H20 Co N4 O4'
_chemical_formula_weight 511.39
_chemical_name_systematic
;
?
;
_space_group_IT_number 14
_symmetry_cell_setting monoclinic
_symmetry_space_group_name_Hall '-P 2yn'
_symmetry_space_group_name_H-M 'P 1 21/n 1'
_atom_sites_solution_hydrogens geom
_atom_sites_solution_primary direct
_atom_sites_solution_secondary difmap
_audit_creation_method SHELXL-97
_cell_angle_alpha 90.00
_cell_angle_beta 95.288(8)
_cell_angle_gamma 90.00
_cell_formula_units_Z 4
_cell_length_a 9.461(4)
_cell_length_b 13.056(6)
_cell_length_c 18.040(8)
_cell_measurement_temperature 100(2)
_cell_measurement_theta_max 28.34
_cell_measurement_theta_min 1.93
_cell_volume 2218.9(17)
_computing_cell_refinement 'Bruker SMART'
_computing_data_collection 'Bruker SMART APEX'
_computing_data_reduction 'Bruker SAINT PLUS'
_computing_molecular_graphics 'Ortep-3 for Windows (Farrugia, 1997)'
_computing_publication_material 'WinGX publication routines (Farrugia, 1999)'
_computing_structure_refinement 'SHELXL-97 (Sheldrick, 1997)'
_computing_structure_solution 'SIR97(Altomare, et. al. 1999)'
_diffrn_ambient_temperature 100(2)
_diffrn_measured_fraction_theta_full 0.979
_diffrn_measured_fraction_theta_max 0.979
_diffrn_measurement_device_type 'CCD area detector'
_diffrn_measurement_method 'phi and omega scans'
_diffrn_radiation_monochromator graphite
_diffrn_radiation_source 'fine-focus sealed tube'
_diffrn_radiation_type MoK\a
_diffrn_radiation_wavelength 0.71073
_diffrn_reflns_av_R_equivalents 0.0535
_diffrn_reflns_av_sigmaI/netI 0.0635
_diffrn_reflns_limit_h_max 12
_diffrn_reflns_limit_h_min -9
_diffrn_reflns_limit_k_max 17
_diffrn_reflns_limit_k_min -17
_diffrn_reflns_limit_l_max 20
_diffrn_reflns_limit_l_min -23
_diffrn_reflns_number 14143
_diffrn_reflns_theta_full 28.34
_diffrn_reflns_theta_max 28.34
_diffrn_reflns_theta_min 1.93
_exptl_absorpt_coefficient_mu 0.817
_exptl_absorpt_correction_T_max 0.9228
_exptl_absorpt_correction_T_min 0.8537
_exptl_absorpt_correction_type empirical
_exptl_absorpt_process_details SADABS
_exptl_crystal_colour green
_exptl_crystal_density_diffrn 1.531
_exptl_crystal_density_method 'not measured'
_exptl_crystal_description block
_exptl_crystal_F_000 1052
_exptl_crystal_size_max 0.20
_exptl_crystal_size_mid 0.10
_exptl_crystal_size_min 0.10
_refine_diff_density_max 0.647
_refine_diff_density_min -0.769
_refine_diff_density_rms 0.192
_refine_ls_extinction_method none
_refine_ls_goodness_of_fit_ref 0.867
_refine_ls_hydrogen_treatment constr
_refine_ls_matrix_type full
_refine_ls_number_parameters 316
_refine_ls_number_reflns 5429
_refine_ls_number_restraints 0
_refine_ls_restrained_S_all 0.867
_refine_ls_R_factor_all 0.1008
_refine_ls_R_factor_gt 0.0571
_refine_ls_shift/su_max 0.000
_refine_ls_shift/su_mean 0.000
_refine_ls_structure_factor_coef Fsqd
_refine_ls_weighting_details 'calc w=1/[\s^2^(Fo^2^)+(0.1703P)^2^+0.5516P] where P=(Fo^2^+2Fc^2^)/3'
_refine_ls_weighting_scheme calc
_refine_ls_wR_factor_gt 0.1579
_refine_ls_wR_factor_ref 0.2244
_reflns_number_gt 3522
_reflns_number_total 5429
_reflns_threshold_expression >2sigma(I)
_cod_data_source_file c1dt10661a.txt
_cod_data_source_block 11jana
_cod_depositor_comments
;
The following automatic conversions were performed:

'_symmetry_cell_setting' value 'Monoclinic' changed to 'monoclinic'
according to /home/saulius/struct/CIF-dictionaries/cif_core.dic
dictionary named 'cif_core.dic' version 2.4.1 from 2010-06-29.

Automatic conversion script
Id: cif_fix_values 1715 2011-07-08 13:25:40Z adriana 
;
_cod_original_cell_volume 2218.8(18)
_cod_original_sg_symbol_H-M p21/n
_cod_database_code 7016736

loop_
_symmetry_equiv_pos_as_xyz
'x, y, z'
'-x+1/2, y+1/2, -z+1/2'
'-x, -y, -z'
'x-1/2, -y-1/2, z-1/2'

loop_
_atom_site_label
_atom_site_type_symbol
_atom_site_fract_x
_atom_site_fract_y
_atom_site_fract_z
_atom_site_U_iso_or_equiv
_atom_site_adp_type
_atom_site_occupancy
_atom_site_symmetry_multiplicity
_atom_site_calc_flag
_atom_site_refinement_flags
Co Co 0.65201(5) 0.04673(4) 0.21305(2) 0.0384(2) Uani 1 1 d .
O1 O 0.8798(4) 0.1598(3) 0.04995(19) 0.0845(12) Uani 1 1 d .
O2 O 0.4503(2) 0.15103(18) 0.17475(13) 0.0423(6) Uani 1 1 d .
O3 O 0.5135(3) -0.04464(18) 0.11046(14) 0.0404(6) Uani 1 1 d .
O4 O 0.4006(4) -0.0703(3) 0.3637(2) 0.0825(12) Uani 1 1 d .
N1 N 0.8392(3) -0.0244(2) 0.19084(17) 0.0401(7) Uani 1 1 d .
N2 N 0.7186(3) 0.1456(2) 0.13839(15) 0.0376(6) Uani 1 1 d .
N3 N 0.5255(3) -0.0527(2) 0.26003(17) 0.0414(7) Uani 1 1 d .
N4 N 0.6690(3) 0.1047(2) 0.32139(16) 0.0413(7) Uani 1 1 d .
C1 C 0.8985(4) -0.1092(3) 0.2207(2) 0.0519(10) Uani 1 1 d .
H1 H 0.8604 -0.1390 0.2625 0.062 Uiso 1 1 calc R
C2 C 1.0142(4) -0.1553(3) 0.1925(3) 0.0572(10) Uani 1 1 d .
H2 H 1.0550 -0.2155 0.2149 0.069 Uiso 1 1 calc R
C3 C 1.0684(4) -0.1130(4) 0.1322(2) 0.0560(10) Uani 1 1 d .
H3 H 1.1454 -0.1449 0.1110 0.067 Uiso 1 1 calc R
C4 C 1.0110(4) -0.0239(3) 0.1024(2) 0.0496(9) Uani 1 1 d .
H4 H 1.0496 0.0074 0.0612 0.059 Uiso 1 1 calc R
C5 C 0.8965(4) 0.0197(3) 0.13278(19) 0.0395(8) Uani 1 1 d .
C6 C 0.8290(4) 0.1174(3) 0.1025(2) 0.0454(9) Uani 1 1 d .
C7 C 0.6381(4) 0.2344(3) 0.11825(19) 0.0401(8) Uani 1 1 d .
C8 C 0.6904(5) 0.3228(3) 0.0866(2) 0.0524(9) Uani 1 1 d .
H8 H 0.7860 0.3253 0.0745 0.063 Uiso 1 1 calc R
C9 C 0.6027(6) 0.4061(3) 0.0730(3) 0.0622(12) Uani 1 1 d .
H9 H 0.6391 0.4663 0.0521 0.075 Uiso 1 1 calc R
C10 C 0.4636(6) 0.4041(3) 0.0891(3) 0.0677(13) Uani 1 1 d .
H10 H 0.4047 0.4622 0.0784 0.081 Uiso 1 1 calc R
C11 C 0.4089(5) 0.3182(3) 0.1207(2) 0.0542(10) Uani 1 1 d .
H11 H 0.3127 0.3162 0.1319 0.065 Uiso 1 1 calc R
C12 C 0.4976(4) 0.2348(3) 0.1356(2) 0.0431(8) Uani 1 1 d .
C13 C 0.3424(4) 0.0887(3) 0.1347(2) 0.0460(8) Uani 1 1 d .
H13A H 0.2676 0.1333 0.1100 0.055 Uiso 1 1 calc R
H13B H 0.2978 0.0436 0.1700 0.055 Uiso 1 1 calc R
C14 C 0.4067(4) 0.0244(3) 0.0772(2) 0.0464(9) Uani 1 1 d .
H14A H 0.3310 -0.0158 0.0490 0.056 Uiso 1 1 calc R
H14B H 0.4500 0.0699 0.0416 0.056 Uiso 1 1 calc R
C15 C 0.4614(3) -0.1331(3) 0.1427(2) 0.0405(8) Uani 1 1 d .
C16 C 0.4090(4) -0.2126(3) 0.0982(2) 0.0492(9) Uani 1 1 d .
H16 H 0.4047 -0.2066 0.0455 0.059 Uiso 1 1 calc R
C17 C 0.3628(4) -0.3012(3) 0.1301(3) 0.0582(11) Uani 1 1 d .
H17 H 0.3259 -0.3561 0.0997 0.070 Uiso 1 1 calc R
C18 C 0.3709(5) -0.3093(3) 0.2072(3) 0.0655(12) Uani 1 1 d .
H18 H 0.3397 -0.3702 0.2295 0.079 Uiso 1 1 calc R
C19 C 0.4245(5) -0.2285(3) 0.2522(2) 0.0563(10) Uani 1 1 d .
H19 H 0.4314 -0.2354 0.3049 0.068 Uiso 1 1 calc R
C20 C 0.4679(4) -0.1376(3) 0.2203(2) 0.0412(8) Uani 1 1 d .
C21 C 0.4890(4) -0.0287(3) 0.3276(2) 0.0477(9) Uani 1 1 d .
C22 C 0.5686(4) 0.0629(3) 0.3615(2) 0.0439(8) Uani 1 1 d .
C23 C 0.5454(4) 0.0996(4) 0.4307(2) 0.0553(10) Uani 1 1 d .
H23 H 0.4719 0.0713 0.4568 0.066 Uiso 1 1 calc R
C24 C 0.6292(5) 0.1779(4) 0.4624(2) 0.0649(12) Uani 1 1 d .
H24 H 0.6139 0.2040 0.5102 0.078 Uiso 1 1 calc R
C25 C 0.7352(5) 0.2172(4) 0.4233(3) 0.0641(12) Uani 1 1 d .
H25 H 0.7964 0.2694 0.4442 0.077 Uiso 1 1 calc R
C26 C 0.7508(4) 0.1789(3) 0.3526(2) 0.0521(9) Uani 1 1 d .
H26 H 0.8229 0.2070 0.3253 0.063 Uiso 1 1 calc R

loop_
_atom_site_aniso_label
_atom_site_aniso_U_11
_atom_site_aniso_U_22
_atom_site_aniso_U_33
_atom_site_aniso_U_23
_atom_site_aniso_U_13
_atom_site_aniso_U_12
Co 0.0395(3) 0.0417(3) 0.0357(3) 0.00305(19) 0.0118(2) 0.00053(18)
O1 0.102(3) 0.085(2) 0.076(2) 0.0398(19) 0.056(2) 0.033(2)
O2 0.0426(13) 0.0431(14) 0.0412(13) -0.0040(11) 0.0032(10) 0.0027(10)
O3 0.0404(13) 0.0425(14) 0.0391(13) -0.0001(10) 0.0083(10) 0.0022(10)
O4 0.095(3) 0.092(3) 0.067(2) -0.0214(19) 0.046(2) -0.047(2)
N1 0.0365(15) 0.0459(17) 0.0390(16) 0.0050(13) 0.0103(12) 0.0031(12)
N2 0.0415(15) 0.0363(15) 0.0353(14) 0.0042(12) 0.0056(12) 0.0032(12)
N3 0.0411(16) 0.0459(17) 0.0389(16) 0.0002(13) 0.0135(13) -0.0033(12)
N4 0.0343(14) 0.0551(19) 0.0352(15) -0.0002(13) 0.0067(12) 0.0005(13)
C1 0.054(2) 0.054(2) 0.048(2) 0.0120(18) 0.0106(18) 0.0085(18)
C2 0.050(2) 0.056(2) 0.066(3) 0.008(2) 0.0053(19) 0.0154(18)
C3 0.0390(19) 0.069(3) 0.061(2) -0.001(2) 0.0121(18) 0.0145(18)
C4 0.0419(19) 0.062(3) 0.047(2) 0.0042(18) 0.0124(16) 0.0018(17)
C5 0.0330(16) 0.051(2) 0.0356(17) 0.0003(15) 0.0079(13) 0.0012(14)
C6 0.048(2) 0.051(2) 0.0396(19) 0.0084(16) 0.0159(16) -0.0005(16)
C7 0.0492(19) 0.0366(18) 0.0341(17) -0.0024(14) 0.0016(14) 0.0033(15)
C8 0.067(3) 0.046(2) 0.044(2) 0.0076(17) 0.0046(18) -0.0058(19)
C9 0.091(3) 0.041(2) 0.054(2) 0.0104(19) 0.001(2) 0.000(2)
C10 0.090(4) 0.044(2) 0.066(3) 0.001(2) -0.011(2) 0.021(2)
C11 0.057(2) 0.046(2) 0.057(2) -0.0059(19) -0.0064(19) 0.0114(18)
C12 0.0475(19) 0.0386(19) 0.0422(19) -0.0060(15) -0.0018(15) 0.0029(15)
C13 0.0364(18) 0.049(2) 0.053(2) -0.0041(18) 0.0010(15) 0.0020(15)
C14 0.053(2) 0.048(2) 0.0364(18) -0.0015(16) -0.0025(16) 0.0019(17)
C15 0.0340(16) 0.0387(19) 0.049(2) -0.0004(15) 0.0062(14) 0.0040(14)
C16 0.0444(19) 0.046(2) 0.057(2) -0.0096(18) 0.0025(17) 0.0056(16)
C17 0.055(2) 0.042(2) 0.078(3) -0.014(2) 0.012(2) -0.0021(18)
C18 0.065(3) 0.042(2) 0.092(4) -0.001(2) 0.026(3) -0.0076(19)
C19 0.060(2) 0.052(2) 0.059(3) 0.0065(19) 0.019(2) -0.0019(19)
C20 0.0374(17) 0.0375(18) 0.050(2) -0.0009(16) 0.0116(15) -0.0021(14)
C21 0.047(2) 0.057(2) 0.041(2) 0.0023(17) 0.0129(16) -0.0077(17)
C22 0.0397(18) 0.053(2) 0.0387(19) 0.0034(16) 0.0034(15) -0.0026(15)
C23 0.059(2) 0.071(3) 0.038(2) -0.0040(19) 0.0151(17) -0.009(2)
C24 0.071(3) 0.084(3) 0.040(2) -0.016(2) 0.0082(19) -0.009(2)
C25 0.060(3) 0.078(3) 0.054(2) -0.012(2) 0.007(2) -0.015(2)
C26 0.045(2) 0.063(3) 0.049(2) -0.0032(19) 0.0091(16) -0.0109(18)

loop_
_atom_type_symbol
_atom_type_description
_atom_type_scat_dispersion_real
_atom_type_scat_dispersion_imag
_atom_type_scat_source
C C 0.0033 0.0016 'International Tables Vol C Tables 4.2.6.8 and 6.1.1.4'
H H 0.0000 0.0000 'International Tables Vol C Tables 4.2.6.8 and 6.1.1.4'
N N 0.0061 0.0033 'International Tables Vol C Tables 4.2.6.8 and 6.1.1.4'
O O 0.0106 0.0060 'International Tables Vol C Tables 4.2.6.8 and 6.1.1.4'
Co Co 0.3494 0.9721 'International Tables Vol C Tables 4.2.6.8 and 6.1.1.4'

loop_
_geom_angle_atom_site_label_1
_geom_angle_atom_site_label_2
_geom_angle_atom_site_label_3
_geom_angle
N3 Co N2 159.33(13)
N3 Co N1 110.21(12)
N2 Co N1 80.31(11)
N3 Co N4 80.58(12)
N2 Co N4 113.16(12)
N1 Co N4 110.50(12)
N3 Co O2 89.98(11)
N2 Co O2 74.44(10)
N1 Co O2 150.72(10)
N4 Co O2 93.13(10)
C12 O2 C13 115.6(3)
C12 O2 Co 107.9(2)
C13 O2 Co 109.4(2)
C15 O3 C14 115.3(3)
C1 N1 C5 118.8(3)
C1 N1 Co 129.1(3)
C5 N1 Co 111.7(2)
C6 N2 C7 121.9(3)
C6 N2 Co 117.2(2)
C7 N2 Co 120.2(2)
C21 N3 C20 122.1(3)
C21 N3 Co 116.7(3)
C20 N3 Co 121.0(2)
C26 N4 C22 118.3(3)
C26 N4 Co 130.6(3)
C22 N4 Co 110.8(2)
N1 C1 C2 122.0(4)
N1 C1 H1 119.0
C2 C1 H1 119.0
C3 C2 C1 119.0(4)
C3 C2 H2 120.5
C1 C2 H2 120.5
C2 C3 C4 119.5(4)
C2 C3 H3 120.3
C4 C3 H3 120.3
C3 C4 C5 119.3(4)
C3 C4 H4 120.3
C5 C4 H4 120.3
N1 C5 C4 121.2(3)
N1 C5 C6 117.0(3)
C4 C5 C6 121.8(3)
O1 C6 N2 129.0(4)
O1 C6 C5 118.5(3)
N2 C6 C5 112.5(3)
C12 C7 C8 118.0(3)
C12 C7 N2 116.6(3)
C8 C7 N2 125.3(3)
C9 C8 C7 119.6(4)
C9 C8 H8 120.2
C7 C8 H8 120.2
C10 C9 C8 121.5(4)
C10 C9 H9 119.3
C8 C9 H9 119.3
C9 C10 C11 120.3(4)
C9 C10 H10 119.8
C11 C10 H10 119.8
C10 C11 C12 118.4(4)
C10 C11 H11 120.8
C12 C11 H11 120.8
C11 C12 C7 122.2(4)
C11 C12 O2 119.8(3)
C7 C12 O2 117.8(3)
O2 C13 C14 110.3(3)
O2 C13 H13A 109.6
C14 C13 H13A 109.6
O2 C13 H13B 109.6
C14 C13 H13B 109.6
H13A C13 H13B 108.1
O3 C14 C13 111.9(3)
O3 C14 H14A 109.2
C13 C14 H14A 109.2
O3 C14 H14B 109.2
C13 C14 H14B 109.2
H14A C14 H14B 107.9
C16 C15 C20 122.2(3)
C16 C15 O3 120.0(3)
C20 C15 O3 117.7(3)
C15 C16 C17 119.9(4)
C15 C16 H16 120.0
C17 C16 H16 120.0
C16 C17 C18 119.4(4)
C16 C17 H17 120.3
C18 C17 H17 120.3
C17 C18 C19 120.5(4)
C17 C18 H18 119.7
C19 C18 H18 119.7
C20 C19 C18 120.4(4)
C20 C19 H19 119.8
C18 C19 H19 119.8
C15 C20 C19 117.5(3)
C15 C20 N3 117.3(3)
C19 C20 N3 125.1(4)
O4 C21 N3 128.7(4)
O4 C21 C22 118.1(4)
N3 C21 C22 113.2(3)
N4 C22 C23 121.4(4)
N4 C22 C21 116.6(3)
C23 C22 C21 121.9(3)
C22 C23 C24 120.1(4)
C22 C23 H23 120.0
C24 C23 H23 120.0
C25 C24 C23 118.6(4)
C25 C24 H24 120.7
C23 C24 H24 120.7
C24 C25 C26 118.7(4)
C24 C25 H25 120.6
C26 C25 H25 120.6
N4 C26 C25 122.8(4)
N4 C26 H26 118.6
C25 C26 H26 118.6

loop_
_geom_bond_atom_site_label_1
_geom_bond_atom_site_label_2
_geom_bond_distance
Co N3 2.006(3)
Co N2 2.008(3)
Co N1 2.071(3)
Co N4 2.088(3)
Co O2 2.394(2)
O1 C6 1.232(4)
O2 C12 1.397(4)
O2 C13 1.447(4)
O3 C15 1.403(4)
O3 C14 1.443(4)
O4 C21 1.232(5)
N1 C1 1.332(5)
N1 C5 1.352(5)
N2 C6 1.331(4)
N2 C7 1.416(4)
N3 C21 1.334(5)
N3 C20 1.403(5)
N4 C26 1.333(5)
N4 C22 1.361(5)
C1 C2 1.386(5)
C1 H1 0.9500
C2 C3 1.361(6)
C2 H2 0.9500
C3 C4 1.373(6)
C3 H3 0.9500
C4 C5 1.381(5)
C4 H4 0.9500
C5 C6 1.507(5)
C7 C12 1.393(5)
C7 C8 1.399(5)
C8 C9 1.376(6)
C8 H8 0.9500
C9 C10 1.373(7)
C9 H9 0.9500
C10 C11 1.381(7)
C10 H10 0.9500
C11 C12 1.386(5)
C11 H11 0.9500
C13 C14 1.506(5)
C13 H13A 0.9900
C13 H13B 0.9900
C14 H14A 0.9900
C14 H14B 0.9900
C15 C16 1.376(5)
C15 C20 1.397(5)
C16 C17 1.381(6)
C16 H16 0.9500
C17 C18 1.389(7)
C17 H17 0.9500
C18 C19 1.398(6)
C18 H18 0.9500
C19 C20 1.397(5)
C19 H19 0.9500
C21 C22 1.512(5)
C22 C23 1.373(5)
C23 C24 1.385(6)
C23 H23 0.9500
C24 C25 1.377(6)
C24 H24 0.9500
C25 C26 1.391(6)
C25 H25 0.9500
C26 H26 0.9500

loop_
_geom_torsion_atom_site_label_1
_geom_torsion_atom_site_label_2
_geom_torsion_atom_site_label_3
_geom_torsion_atom_site_label_4
_geom_torsion
N3 Co O2 C12 -179.0(2)
N2 Co O2 C12 -12.8(2)
N1 Co O2 C12 -44.2(3)
N4 Co O2 C12 100.4(2)
N3 Co O2 C13 -52.5(2)
N2 Co O2 C13 113.7(2)
N1 Co O2 C13 82.4(3)
N4 Co O2 C13 -133.1(2)
N3 Co N1 C1 -20.8(4)
N2 Co N1 C1 177.7(4)
N4 Co N1 C1 66.4(4)
O2 Co N1 C1 -151.8(3)
N3 Co N1 C5 152.4(2)
N2 Co N1 C5 -9.1(3)
N4 Co N1 C5 -120.4(3)
O2 Co N1 C5 21.5(4)
N3 Co N2 C6 -113.3(4)
N1 Co N2 C6 9.4(3)
N4 Co N2 C6 117.7(3)
O2 Co N2 C6 -155.6(3)
N3 Co N2 C7 58.3(4)
N1 Co N2 C7 -179.0(3)
N4 Co N2 C7 -70.8(3)
O2 Co N2 C7 15.9(2)
N2 Co N3 C21 -121.7(4)
N1 Co N3 C21 120.5(3)
N4 Co N3 C21 12.0(3)
O2 Co N3 C21 -81.2(3)
N2 Co N3 C20 52.2(5)
N1 Co N3 C20 -65.7(3)
N4 Co N3 C20 -174.1(3)
O2 Co N3 C20 92.7(3)
N3 Co N4 C26 173.8(4)
N2 Co N4 C26 -22.3(4)
N1 Co N4 C26 65.6(4)
O2 Co N4 C26 -96.7(3)
N3 Co N4 C22 -12.8(3)
N2 Co N4 C22 151.1(2)
N1 Co N4 C22 -120.9(3)
O2 Co N4 C22 76.7(3)
C5 N1 C1 C2 -2.1(6)
Co N1 C1 C2 170.7(3)
N1 C1 C2 C3 -0.4(7)
C1 C2 C3 C4 2.4(7)
C2 C3 C4 C5 -1.8(7)
C1 N1 C5 C4 2.7(6)
Co N1 C5 C4 -171.3(3)
C1 N1 C5 C6 -178.0(3)
Co N1 C5 C6 8.0(4)
C3 C4 C5 N1 -0.7(6)
C3 C4 C5 C6 180.0(4)
C7 N2 C6 O1 1.0(7)
Co N2 C6 O1 172.4(4)
C7 N2 C6 C5 -179.0(3)
Co N2 C6 C5 -7.6(4)
N1 C5 C6 O1 179.4(4)
C4 C5 C6 O1 -1.3(6)
N1 C5 C6 N2 -0.6(5)
C4 C5 C6 N2 178.7(4)
C6 N2 C7 C12 154.0(3)
Co N2 C7 C12 -17.2(4)
C6 N2 C7 C8 -29.9(5)
Co N2 C7 C8 159.0(3)
C12 C7 C8 C9 -0.6(6)
N2 C7 C8 C9 -176.7(4)
C7 C8 C9 C10 -0.8(7)
C8 C9 C10 C11 1.1(7)
C9 C10 C11 C12 0.1(7)
C10 C11 C12 C7 -1.6(6)
C10 C11 C12 O2 173.2(3)
C8 C7 C12 C11 1.8(5)
N2 C7 C12 C11 178.3(3)
C8 C7 C12 O2 -173.0(3)
N2 C7 C12 O2 3.4(5)
C13 O2 C12 C11 70.8(4)
Co O2 C12 C11 -166.4(3)
C13 O2 C12 C7 -114.2(3)
Co O2 C12 C7 8.5(4)
C12 O2 C13 C14 74.2(4)
Co O2 C13 C14 -47.7(3)
C15 O3 C14 C13 78.6(4)
O2 C13 C14 O3 61.1(4)
C14 O3 C15 C16 76.2(4)
C14 O3 C15 C20 -105.2(3)
C20 C15 C16 C17 -1.0(5)
O3 C15 C16 C17 177.5(3)
C15 C16 C17 C18 -0.5(6)
C16 C17 C18 C19 0.3(6)
C17 C18 C19 C20 1.4(6)
C16 C15 C20 C19 2.6(5)
O3 C15 C20 C19 -175.9(3)
C16 C15 C20 N3 178.9(3)
O3 C15 C20 N3 0.4(5)
C18 C19 C20 C15 -2.8(6)
C18 C19 C20 N3 -178.7(4)
C21 N3 C20 C15 152.9(4)
Co N3 C20 C15 -20.6(4)
C21 N3 C20 C19 -31.1(6)
Co N3 C20 C19 155.4(3)
C20 N3 C21 O4 -3.2(7)
Co N3 C21 O4 170.6(4)
C20 N3 C21 C22 177.5(3)
Co N3 C21 C22 -8.7(4)
C26 N4 C22 C23 3.8(6)
Co N4 C22 C23 -170.6(3)
C26 N4 C22 C21 -173.5(3)
Co N4 C22 C21 12.1(4)
O4 C21 C22 N4 177.7(4)
N3 C21 C22 N4 -2.9(5)
O4 C21 C22 C23 0.4(6)
N3 C21 C22 C23 179.8(4)
N4 C22 C23 C24 -2.8(7)
C21 C22 C23 C24 174.4(4)
C22 C23 C24 C25 -0.2(7)
C23 C24 C25 C26 2.1(8)
C22 N4 C26 C25 -1.8(6)
Co N4 C26 C25 171.2(3)
C24 C25 C26 N4 -1.1(7)
